data_4132415
loop_
_publ_author_name
'Lindley, Brian M.'
'van Alten, Richt S.'
'Finger, Markus'
'Schendzielorz, Florian'
'W\"urtele, Christian'
'Miller, Alexander J. M.'
'Siewert, Inke'
'Schneider, Sven'

_publ_section_title
;
 Mechanism of Chemical and Electrochemical N<sub>2</sub> Splitting by a
 Rhenium Pincer Complex.
;
_journal_issue 25
_journal_name_full 'Journal of the American Chemical Society'
_journal_page_first 7922
_journal_page_last 7935
_journal_paper_doi 10.1021/jacs.8b03755
_journal_volume 140
_journal_year 2018
_chemical_formula_sum 'C62.5 H138 Cl3.5 N5.5 P6 Re3'
_chemical_formula_weight 1835.27
_chemical_name_common FS-III-162
_space_group_crystal_system monoclinic
_space_group_IT_number 14
_space_group_name_Hall '-P 2ybc'
_space_group_name_H-M_alt 'P 1 21/c 1'
_atom_sites_solution_hydrogens geom
_cell_angle_alpha 90
_cell_angle_beta 101.313(2)
_cell_angle_gamma 90
_cell_formula_units_Z 4
_cell_length_a 12.4165(8)
_cell_length_b 33.602(2)
_cell_length_c 19.7243(14)
_cell_measurement_reflns_used 9988
_cell_measurement_temperature 100.(2)
_cell_measurement_theta_max 25.5538
_cell_measurement_theta_min 2.4190
_cell_volume 8069.5(9)
_computing_cell_refinement 'SAINT V8.37A (Bruker AXS Inc., 2015)'
_computing_data_collection 'Bruker Instrument Service vV6.2.4'
_computing_data_reduction 'SAINT V8.37A (Bruker AXS Inc., 2015)'
_computing_molecular_graphics 'shelXle (C.B. Huebschle, rev 807)'
_computing_structure_refinement 'SHELXL-2014/7 (Sheldrick, 2014)'
_computing_structure_solution 'SHELXT-2014 (Sheldrick, 2014)'
_diffrn_ambient_temperature 100.(2)
_diffrn_detector_area_resol_mean 10.4167
_diffrn_measured_fraction_theta_full 0.997
_diffrn_measured_fraction_theta_max 0.997
_diffrn_measurement_device_type 'Bruker D8 Venture CMOS'
_diffrn_measurement_method 'omega and phi scans'
_diffrn_radiation_monochromator 'multilayer optics'
_diffrn_radiation_type MoK\a
_diffrn_radiation_wavelength 0.71073
_diffrn_reflns_av_R_equivalents 0.1745
_diffrn_reflns_av_unetI/netI 0.0971
_diffrn_reflns_limit_h_max 15
_diffrn_reflns_limit_h_min -15
_diffrn_reflns_limit_k_max 42
_diffrn_reflns_limit_k_min -39
_diffrn_reflns_limit_l_max 24
_diffrn_reflns_limit_l_min -24
_diffrn_reflns_number 143213
_diffrn_reflns_theta_full 26.45
_diffrn_reflns_theta_max 26.45
_diffrn_reflns_theta_min 2.23
_diffrn_source 'microfucus sealed tube'
_diffrn_source_type 'INCOATEC microfocus sealed tube'
_exptl_absorpt_coefficient_mu 4.761
_exptl_absorpt_correction_T_max 0.75
_exptl_absorpt_correction_T_min 0.56
_exptl_absorpt_correction_type multi-scan
_exptl_absorpt_process_details
;
SADABS-2016/2 - Bruker AXS area detector scaling and absorption correction
;
_exptl_crystal_colour 'clear dark brown'
_exptl_crystal_density_diffrn 1.511
_exptl_crystal_density_method 'not measured'
_exptl_crystal_description Plate
_exptl_crystal_F_000 3704
_exptl_crystal_size_max 0.217
_exptl_crystal_size_mid 0.085
_exptl_crystal_size_min 0.064
_refine_diff_density_max 2.340
_refine_diff_density_min -1.787
_refine_ls_extinction_method none
_refine_ls_goodness_of_fit_ref 1.077
_refine_ls_hydrogen_treatment constr
_refine_ls_matrix_type full
_refine_ls_number_parameters 963
_refine_ls_number_reflns 16610
_refine_ls_number_restraints 469
_refine_ls_restrained_S_all 1.070
_refine_ls_R_factor_all 0.1113
_refine_ls_R_factor_gt 0.0639
_refine_ls_shift/su_max 0.001
_refine_ls_shift/su_mean 0.000
_refine_ls_structure_factor_coef Fsqd
_refine_ls_weighting_details 'w=1/[\s^2^(Fo^2^)+(0.0274P)^2^+101.1971P] where P=(Fo^2^+2Fc^2^)/3'
_refine_ls_weighting_scheme calc
_refine_ls_wR_factor_gt 0.1178
_refine_ls_wR_factor_ref 0.1328
_reflns_number_gt 11420
_reflns_number_total 16610
_reflns_threshold_expression 'I > 2\s(I)'
_cod_data_source_file ja8b03755_si_002.cif
_cod_data_source_block CW_FS_040717
_cod_depositor_comments
;
The following automatic conversions were performed:

data item '_exptl_absorpt_correction_type' value 'Multi-Scan' was
changed to 'multi-scan' in accordance with the
/home/saulius/struct/COD-crude-data/automatic-downloads/DataCite-retrospective/ACS/depositions/lib/dictionaries/cif_core.dic
dictionary named 'cif_core.dic' version 2.4.2 last updated on
2011-04-26.

Automatic conversion script
Id: cif_fix_values 6909 2019-04-08 15:41:33Z antanas 
;
_cod_original_formula_sum 'C62.50 H138 Cl3.50 N5.50 P6 Re3'
_cod_database_code 4132415

loop_
_space_group_symop_operation_xyz
'x, y, z'
'-x, y+1/2, -z+1/2'
'-x, -y, -z'
'x, -y-1/2, z-1/2'

loop_
_atom_site_type_symbol
_atom_site_label
_atom_site_fract_x
_atom_site_fract_y
_atom_site_fract_z
_atom_site_U_iso_or_equiv
_atom_site_adp_type
_atom_site_calc_flag
_atom_site_refinement_flags_adp
_atom_site_refinement_flags_occupancy
_atom_site_refinement_flags_posn
_atom_site_occupancy
_atom_site_disorder_assembly
_atom_site_disorder_group
Re Re1 0.63631(3) 0.62363(2) 0.92749(2) 0.01904(10) Uani d . . . 1 . .
Re Re2 0.83523(3) 0.69445(2) 0.77134(2) 0.02071(10) Uani d . . . 1 . .
Cl Cl1 0.5649(2) 0.56664(8) 0.85367(14) 0.0344(6) Uani d . . . 1 . .
Cl Cl2 1.0231(2) 0.68398(9) 0.83609(13) 0.0352(6) Uani d . . . 1 . .
P P1 0.7849(2) 0.58939(8) 1.00115(14) 0.0235(6) Uani d . . . 1 . .
P P2 0.4606(2) 0.65573(8) 0.89515(13) 0.0222(6) Uani d . . . 1 . .
P P3 0.8384(2) 0.64346(8) 0.68593(13) 0.0273(6) Uani d . . . 1 . .
P P4 0.8374(2) 0.76130(8) 0.81528(14) 0.0275(6) Uani d . . . 1 . .
N N1 0.6339(6) 0.6522(2) 1.0125(4) 0.0209(18) Uani d . . . 1 . .
N N2 0.7417(7) 0.7202(2) 0.6927(4) 0.027(2) Uani d . . . 1 . .
N N3 0.7133(6) 0.6461(2) 0.8650(4) 0.0187(17) Uani d . . . 1 . .
N N4 0.7700(6) 0.6654(2) 0.8345(4) 0.0207(18) Uani d . . . 1 . .
N N5 0.5447(7) 0.5337(3) 0.2246(4) 0.038(2) Uani d . . D 1 . .
C C1 0.7135(8) 0.6487(3) 1.0780(5) 0.025(2) Uani d . . . 1 . .
H H1A 0.6747 0.6528 1.1168 0.03 Uiso calc U . R 1 . .
H H1B 0.769 0.6701 1.0803 0.03 Uiso calc U . R 1 . .
C C2 0.7716(9) 0.6088(3) 1.0869(5) 0.033(3) Uani d . . . 1 . .
H H2A 0.7292 0.5899 1.1098 0.039 Uiso calc U . R 1 . .
H H2B 0.8454 0.612 1.1165 0.039 Uiso calc U . R 1 . .
C C3 0.7733(9) 0.5341(3) 1.0148(6) 0.036(3) Uani d . . . 1 . .
C C4 0.6517(9) 0.5255(3) 1.0171(7) 0.045(3) Uani d . . . 1 . .
H H4A 0.6052 0.533 0.9728 0.068 Uiso calc U . R 1 . .
H H4B 0.6302 0.541 1.0544 0.068 Uiso calc U . R 1 . .
H H4C 0.6425 0.4971 1.0255 0.068 Uiso calc U . R 1 . .
C C5 0.8460(10) 0.5173(3) 1.0817(6) 0.046(3) Uani d . . . 1 . .
H H5A 0.8254 0.4896 1.0882 0.069 Uiso calc U . R 1 . .
H H5B 0.8351 0.5333 1.1214 0.069 Uiso calc U . R 1 . .
H H5C 0.9234 0.5185 1.0777 0.069 Uiso calc U . R 1 . .
C C6 0.8008(10) 0.5116(4) 0.9519(7) 0.049(3) Uani d . . . 1 . .
H H6A 0.7761 0.484 0.9525 0.074 Uiso calc U . R 1 . .
H H6B 0.8804 0.5122 0.9542 0.074 Uiso calc U . R 1 . .
H H6C 0.7635 0.5245 0.9091 0.074 Uiso calc U . R 1 . .
C C7 0.9302(7) 0.6038(3) 0.9950(5) 0.024(2) Uani d . . . 1 . .
C C8 0.9356(8) 0.6494(3) 1.0065(5) 0.029(2) Uani d . . . 1 . .
H H8A 1.0049 0.6596 0.9968 0.043 Uiso calc U . R 1 . .
H H8B 0.9314 0.6553 1.0546 0.043 Uiso calc U . R 1 . .
H H8C 0.8739 0.6621 0.9754 0.043 Uiso calc U . R 1 . .
C C9 0.9513(9) 0.5942(3) 0.9228(6) 0.035(3) Uani d . . . 1 . .
H H9A 0.899 0.6089 0.8881 0.053 Uiso calc U . R 1 . .
H H9B 0.9419 0.5656 0.9142 0.053 Uiso calc U . R 1 . .
H H9C 1.0264 0.602 0.9201 0.053 Uiso calc U . R 1 . .
C C10 1.0210(9) 0.5844(4) 1.0490(6) 0.041(3) Uani d . . . 1 . .
H H10A 1.0239 0.5558 1.0395 0.062 Uiso calc U . R 1 . .
H H10B 1.0051 0.5883 1.0953 0.062 Uiso calc U . R 1 . .
H H10C 1.0919 0.5966 1.0467 0.062 Uiso calc U . R 1 . .
C C11 0.5580(8) 0.6853(3) 1.0203(5) 0.028(2) Uani d . . . 1 . .
H H11A 0.6018 0.7083 1.0419 0.034 Uiso calc U . R 1 . .
H H11B 0.5097 0.6767 1.052 0.034 Uiso calc U . R 1 . .
C C12 0.4880(8) 0.6985(3) 0.9535(5) 0.027(2) Uani d . . . 1 . .
H H12A 0.5263 0.7195 0.9323 0.032 Uiso calc U . R 1 . .
H H12B 0.418 0.7096 0.962 0.032 Uiso calc U . R 1 . .
C C13 0.3472(8) 0.6272(3) 0.9277(5) 0.026(2) Uani d . . . 1 . .
C C14 0.2707(9) 0.6550(3) 0.9589(6) 0.037(3) Uani d . . . 1 . .
H H14A 0.2405 0.6754 0.9249 0.055 Uiso calc U . R 1 . .
H H14B 0.3126 0.6679 1.0004 0.055 Uiso calc U . R 1 . .
H H14C 0.2106 0.6394 0.9711 0.055 Uiso calc U . R 1 . .
C C15 0.2788(8) 0.6019(3) 0.8699(6) 0.039(3) Uani d . . . 1 . .
H H15A 0.2305 0.6193 0.8375 0.058 Uiso calc U . R 1 . .
H H15B 0.2344 0.5828 0.8901 0.058 Uiso calc U . R 1 . .
H H15C 0.3281 0.5875 0.8454 0.058 Uiso calc U . R 1 . .
C C16 0.4017(8) 0.5990(3) 0.9847(6) 0.033(3) Uani d . . . 1 . .
H H16A 0.4424 0.5785 0.9649 0.049 Uiso calc U . R 1 . .
H H16B 0.3453 0.5863 1.0059 0.049 Uiso calc U . R 1 . .
H H16C 0.4524 0.6139 1.0199 0.049 Uiso calc U . R 1 . .
C C17 0.4070(8) 0.6777(3) 0.8067(5) 0.027(2) Uani d . . . 1 . .
C C18 0.3028(9) 0.7024(3) 0.8031(6) 0.040(3) Uani d . . . 1 . .
H H18A 0.2855 0.7162 0.7586 0.059 Uiso calc U . R 1 . .
H H18B 0.3142 0.7219 0.8407 0.059 Uiso calc U . R 1 . .
H H18C 0.2417 0.6848 0.8078 0.059 Uiso calc U . R 1 . .
C C19 0.3903(9) 0.6444(4) 0.7519(6) 0.039(3) Uani d . . . 1 . .
H H19A 0.3845 0.6562 0.7058 0.058 Uiso calc U . R 1 . .
H H19B 0.3228 0.6298 0.754 0.058 Uiso calc U . R 1 . .
H H19C 0.4531 0.6262 0.761 0.058 Uiso calc U . R 1 . .
C C20 0.4961(9) 0.7052(3) 0.7901(6) 0.035(3) Uani d . . . 1 . .
H H20A 0.5648 0.6903 0.7936 0.052 Uiso calc U . R 1 . .
H H20B 0.5073 0.7274 0.823 0.052 Uiso calc U . R 1 . .
H H20C 0.4735 0.7156 0.743 0.052 Uiso calc U . R 1 . .
C C21 0.6951(9) 0.7021(3) 0.6256(5) 0.035(3) Uani d . . . 1 . .
H H21A 0.6855 0.7228 0.5893 0.042 Uiso calc U . R 1 . .
H H21B 0.6217 0.691 0.6272 0.042 Uiso calc U . R 1 . .
C C22 0.7679(9) 0.6694(3) 0.6072(5) 0.033(3) Uani d . . . 1 . .
H H22A 0.823 0.6809 0.5827 0.04 Uiso calc U . R 1 . .
H H22B 0.7228 0.6501 0.5758 0.04 Uiso calc U . R 1 . .
C C23 0.7517(9) 0.5979(3) 0.6881(5) 0.033(3) Uani d . . . 1 . .
C C24 0.6353(9) 0.6130(3) 0.6859(6) 0.037(3) Uani d . . . 1 . .
H H24A 0.6032 0.6218 0.6389 0.055 Uiso calc U . R 1 . .
H H24B 0.6374 0.6355 0.7179 0.055 Uiso calc U . R 1 . .
H H24C 0.5904 0.5916 0.6996 0.055 Uiso calc U . R 1 . .
C C25 0.7880(10) 0.5748(3) 0.7559(6) 0.042(3) Uani d . . . 1 . .
H H25A 0.749 0.5493 0.7529 0.062 Uiso calc U . R 1 . .
H H25B 0.7708 0.5903 0.7944 0.062 Uiso calc U . R 1 . .
H H25C 0.8673 0.5699 0.7636 0.062 Uiso calc U . R 1 . .
C C26 0.7490(11) 0.5693(4) 0.6273(6) 0.046(3) Uani d . . . 1 . .
H H26A 0.7404 0.5845 0.5842 0.069 Uiso calc U . R 1 . .
H H26B 0.6872 0.5509 0.6247 0.069 Uiso calc U . R 1 . .
H H26C 0.8178 0.5542 0.6341 0.069 Uiso calc U . R 1 . .
C C27 0.9750(9) 0.6301(4) 0.6623(5) 0.038(3) Uani d . . . 1 . .
C C28 1.0400(10) 0.6695(4) 0.6635(7) 0.051(3) Uani d . . . 1 . .
H H28A 1.1106 0.6642 0.6502 0.077 Uiso calc U . R 1 . .
H H28B 1.0529 0.6807 0.7103 0.077 Uiso calc U . R 1 . .
H H28C 0.9978 0.6884 0.631 0.077 Uiso calc U . R 1 . .
C C29 0.9631(10) 0.6120(4) 0.5890(6) 0.052(4) Uani d . . . 1 . .
H H29A 0.9176 0.6295 0.5553 0.077 Uiso calc U . R 1 . .
H H29B 0.9282 0.5857 0.588 0.077 Uiso calc U . R 1 . .
H H29C 1.0359 0.6092 0.5773 0.077 Uiso calc U . R 1 . .
C C30 1.0354(9) 0.6012(4) 0.7158(6) 0.048(3) Uani d . . . 1 . .
H H30A 0.9947 0.5761 0.713 0.073 Uiso calc U . R 1 . .
H H30B 1.0415 0.6126 0.7621 0.073 Uiso calc U . R 1 . .
H H30C 1.1091 0.5963 0.7067 0.073 Uiso calc U . R 1 . .
C C31 0.6936(9) 0.7606(3) 0.6929(5) 0.032(3) Uani d . . . 1 . .
H H31A 0.6139 0.7589 0.6735 0.038 Uiso calc U . R 1 . .
H H31B 0.727 0.778 0.6622 0.038 Uiso calc U . R 1 . .
C C32 0.7096(9) 0.7795(3) 0.7634(5) 0.033(3) Uani d . . . 1 . .
H H32A 0.6474 0.7726 0.7859 0.04 Uiso calc U . R 1 . .
H H32B 0.7124 0.8088 0.7592 0.04 Uiso calc U . R 1 . .
C C33 0.9487(10) 0.7934(3) 0.7882(6) 0.038(3) Uani d . . . 1 . .
C C34 1.0529(11) 0.7933(4) 0.8437(7) 0.060(4) Uani d . . . 1 . .
H H34A 1.1152 0.8018 0.8235 0.089 Uiso calc U . R 1 . .
H H34B 1.0665 0.7663 0.8625 0.089 Uiso calc U . R 1 . .
H H34C 1.0442 0.8116 0.8809 0.089 Uiso calc U . R 1 . .
C C35 0.9104(12) 0.8359(4) 0.7702(7) 0.059(4) Uani d . . . 1 . .
H H35A 0.9713 0.8515 0.7589 0.089 Uiso calc U . R 1 . .
H H35B 0.8859 0.848 0.8097 0.089 Uiso calc U . R 1 . .
H H35C 0.8494 0.8356 0.7302 0.089 Uiso calc U . R 1 . .
C C36 0.9772(10) 0.7740(4) 0.7237(6) 0.048(3) Uani d . . . 1 . .
H H36A 0.9107 0.7719 0.6878 0.072 Uiso calc U . R 1 . .
H H36B 1.0077 0.7475 0.7354 0.072 Uiso calc U . R 1 . .
H H36C 1.0315 0.7904 0.7067 0.072 Uiso calc U . R 1 . .
C C37 0.8261(10) 0.7737(3) 0.9061(5) 0.035(3) Uani d . . . 1 . .
C C38 0.8157(12) 0.8186(3) 0.9185(6) 0.054(4) Uani d . . . 1 . .
H H38A 0.8865 0.8316 0.9186 0.081 Uiso calc U . R 1 . .
H H38B 0.7945 0.8229 0.9633 0.081 Uiso calc U . R 1 . .
H H38C 0.7597 0.83 0.8817 0.081 Uiso calc U . R 1 . .
C C39 0.9218(11) 0.7560(4) 0.9570(5) 0.047(3) Uani d . . . 1 . .
H H39A 0.9329 0.7283 0.9442 0.07 Uiso calc U . R 1 . .
H H39B 0.9058 0.7568 1.0037 0.07 Uiso calc U . R 1 . .
H H39C 0.9884 0.7714 0.9559 0.07 Uiso calc U . R 1 . .
C C40 0.7224(10) 0.7537(3) 0.9207(6) 0.040(3) Uani d . . . 1 . .
H H40A 0.6576 0.7655 0.8912 0.06 Uiso calc U . R 1 . .
H H40B 0.7183 0.7575 0.9694 0.06 Uiso calc U . R 1 . .
H H40C 0.7248 0.7251 0.9107 0.06 Uiso calc U . R 1 . .
Re Re3 0.56845(5) 0.56782(2) 0.31589(3) 0.02476(14) Uani d U P D 0.8 A 1
C C41 0.6329(10) 0.5096(4) 0.2092(6) 0.033(3) Uani d U P D 0.8 A 1
H H41A 0.6872 0.527 0.1933 0.039 Uiso calc U P R 0.8 A 1
H H41B 0.6031 0.4911 0.171 0.039 Uiso calc U P R 0.8 A 1
C C60 0.4239(17) 0.6703(6) 0.3022(11) 0.060(5) Uani d U P . 0.8 A 1
H H60A 0.5001 0.6622 0.3199 0.09 Uiso calc U P R 0.8 A 1
H H60B 0.3794 0.6645 0.3369 0.09 Uiso calc U P R 0.8 A 1
H H60C 0.4215 0.6989 0.2923 0.09 Uiso calc U P R 0.8 A 1
C C59 0.453(2) 0.6557(7) 0.1858(15) 0.063(6) Uani d U P . 0.8 A 1
H H59A 0.4257 0.6415 0.1424 0.095 Uiso calc U P R 0.8 A 1
H H59B 0.5278 0.6465 0.2054 0.095 Uiso calc U P R 0.8 A 1
H H59C 0.4547 0.6843 0.1767 0.095 Uiso calc U P R 0.8 A 1
C C58 0.2630(15) 0.6607(6) 0.2056(11) 0.066(5) Uani d U P . 0.8 A 1
H H58A 0.2618 0.6729 0.1603 0.099 Uiso calc U P R 0.8 A 1
H H58B 0.2384 0.6801 0.2363 0.099 Uiso calc U P R 0.8 A 1
H H58C 0.214 0.6376 0.2001 0.099 Uiso calc U P R 0.8 A 1
C C57 0.379(2) 0.6475(4) 0.2365(13) 0.051(4) Uani d U P D 0.8 A 1
C C42 0.6892(12) 0.4861(4) 0.2701(6) 0.031(3) Uani d U P D 0.8 A 1
H H42A 0.7614 0.4768 0.2622 0.038 Uiso calc U P R 0.8 A 1
H H42B 0.6445 0.4624 0.2759 0.038 Uiso calc U P R 0.8 A 1
C C51 0.4733(10) 0.5496(5) 0.1635(6) 0.038(4) Uani d U P D 0.8 A 1
H H51A 0.4572 0.528 0.1288 0.046 Uiso calc U P R 0.8 A 1
H H51B 0.5136 0.5706 0.1438 0.046 Uiso calc U P R 0.8 A 1
C C50 0.9400(15) 0.5046(5) 0.3885(11) 0.054(5) Uani d U P . 0.8 B 1
H H50A 0.9343 0.4844 0.3522 0.081 Uiso calc U P R 0.8 B 1
H H50B 0.9301 0.492 0.4317 0.081 Uiso calc U P R 0.8 B 1
H H50C 1.0126 0.5171 0.3955 0.081 Uiso calc U P R 0.8 B 1
C C49 0.8689(13) 0.5540(5) 0.2968(9) 0.051(4) Uani d U P . 0.8 B 1
H H49A 0.8643 0.533 0.262 0.076 Uiso calc U P R 0.8 B 1
H H49B 0.941 0.5669 0.303 0.076 Uiso calc U P R 0.8 B 1
H H49C 0.8112 0.5738 0.2814 0.076 Uiso calc U P R 0.8 B 1
C C48 0.8605(13) 0.5697(5) 0.4163(9) 0.053(4) Uani d U P . 0.8 B 1
H H48A 0.7968 0.5871 0.4021 0.08 Uiso calc U P R 0.8 B 1
H H48B 0.928 0.5847 0.4158 0.08 Uiso calc U P R 0.8 B 1
H H48C 0.8614 0.5597 0.4631 0.08 Uiso calc U P R 0.8 B 1
C C46 0.7490(19) 0.4396(5) 0.4117(11) 0.075(5) Uani d U P D 0.8 C 1
H H46A 0.7343 0.4303 0.3636 0.113 Uiso calc U P R 0.8 C 1
H H46B 0.722 0.4199 0.4409 0.113 Uiso calc U P R 0.8 C 1
H H46C 0.8282 0.4432 0.4276 0.113 Uiso calc U P R 0.8 C 1
C C45 0.7157(18) 0.4971(6) 0.4876(8) 0.059(5) Uani d U P D 0.8 C 1
H H45A 0.7954 0.499 0.5035 0.088 Uiso calc U P R 0.8 C 1
H H45B 0.6845 0.4803 0.5195 0.088 Uiso calc U P R 0.8 C 1
H H45C 0.6834 0.5238 0.4861 0.088 Uiso calc U P R 0.8 C 1
C C44 0.5648(14) 0.4718(6) 0.4038(10) 0.075(5) Uani d U P D 0.8 C 1
H H44A 0.5385 0.4628 0.3562 0.112 Uiso calc U P R 0.8 C 1
H H44B 0.5276 0.4966 0.4115 0.112 Uiso calc U P R 0.8 C 1
H H44C 0.5488 0.4514 0.4359 0.112 Uiso calc U P R 0.8 C 1
C C52 0.3663(11) 0.5666(5) 0.1744(6) 0.040(3) Uani d U P D 0.8 A 1
H H52A 0.3122 0.545 0.1745 0.047 Uiso calc U P R 0.8 A 1
H H52B 0.3368 0.5853 0.1365 0.047 Uiso calc U P R 0.8 A 1
C C53 0.2661(16) 0.5761(5) 0.2919(9) 0.047(4) Uani d U P D 0.8 A 1
C C54 0.1570(13) 0.5786(6) 0.2409(9) 0.063(5) Uani d U P D 0.8 A 1
H H54A 0.1502 0.6048 0.2185 0.095 Uiso calc U P R 0.8 A 1
H H54B 0.0965 0.5748 0.2656 0.095 Uiso calc U P R 0.8 A 1
H H54C 0.1539 0.5578 0.2057 0.095 Uiso calc U P R 0.8 A 1
C C55 0.250(2) 0.5997(6) 0.3548(9) 0.049(5) Uani d U P D 0.8 A 1
H H55A 0.2257 0.6266 0.3406 0.074 Uiso calc U P R 0.8 A 1
H H55B 0.3202 0.601 0.388 0.074 Uiso calc U P R 0.8 A 1
H H55C 0.1951 0.5866 0.3763 0.074 Uiso calc U P R 0.8 A 1
C C56 0.2881(18) 0.5331(5) 0.3149(12) 0.081(5) Uani d U P D 0.8 A 1
H H56A 0.2231 0.5222 0.3295 0.121 Uiso calc U P R 0.8 A 1
H H56B 0.3509 0.5321 0.3536 0.121 Uiso calc U P R 0.8 A 1
H H56C 0.3044 0.5173 0.2763 0.121 Uiso calc U P R 0.8 A 1
Cl Cl3 0.5366(4) 0.57989(14) 0.4289(2) 0.0622(11) Uani d U P D 0.8 A 1
Re Re3A 0.5424(2) 0.55450(8) 0.32151(16) 0.02476(14) Uani d U P D 0.2 A 2
C C41A 0.607(3) 0.4970(9) 0.230(3) 0.033(3) Uani d U P D 0.2 A 2
H H41D 0.6032 0.4869 0.1819 0.039 Uiso calc U P R 0.2 A 2
H H41E 0.5691 0.4773 0.2538 0.039 Uiso calc U P R 0.2 A 2
C C42A 0.726(3) 0.4970(16) 0.2644(14) 0.022(7) Uani d U P D 0.2 A 2
H H42D 0.7705 0.5149 0.2411 0.026 Uiso calc U P R 0.2 A 2
H H42E 0.7578 0.4699 0.268 0.026 Uiso calc U P R 0.2 A 2
C C51A 0.445(3) 0.5336(15) 0.174(3) 0.038(4) Uani d U P D 0.2 A 2
H H51D 0.3889 0.5162 0.1878 0.046 Uiso calc U P R 0.2 A 2
H H51E 0.4582 0.5248 0.1281 0.046 Uiso calc U P R 0.2 A 2
C C50A 0.959(6) 0.507(2) 0.360(4) 0.037(9) Uani d U P . 0.2 B 2
H H50D 0.9454 0.4798 0.3734 0.056 Uiso calc U P R 0.2 B 2
H H50E 1.0255 0.5173 0.3906 0.056 Uiso calc U P R 0.2 B 2
H H50F 0.9694 0.5076 0.3121 0.056 Uiso calc U P R 0.2 B 2
C C49A 0.892(4) 0.5747(15) 0.346(3) 0.031(7) Uani d U P . 0.2 B 2
H H49D 0.8632 0.5787 0.2964 0.047 Uiso calc U P R 0.2 B 2
H H49E 0.972 0.5751 0.3549 0.047 Uiso calc U P R 0.2 B 2
H H49F 0.8646 0.596 0.3722 0.047 Uiso calc U P R 0.2 B 2
C C48A 0.892(5) 0.5485(17) 0.456(3) 0.038(8) Uani d U P . 0.2 B 2
H H48D 0.9559 0.5664 0.4627 0.057 Uiso calc U P R 0.2 B 2
H H48E 0.9117 0.5243 0.484 0.057 Uiso calc U P R 0.2 B 2
H H48F 0.831 0.5619 0.4714 0.057 Uiso calc U P R 0.2 B 2
C C46A 0.794(4) 0.4529(18) 0.435(4) 0.051(8) Uani d U P D 0.2 C 2
H H46D 0.8109 0.441 0.393 0.077 Uiso calc U P R 0.2 C 2
H H46E 0.7808 0.4317 0.4666 0.077 Uiso calc U P R 0.2 C 2
H H46F 0.856 0.4692 0.4576 0.077 Uiso calc U P R 0.2 C 2
C C45A 0.674(7) 0.490(2) 0.488(2) 0.041(9) Uani d U P D 0.2 C 2
H H45D 0.6827 0.5194 0.4936 0.061 Uiso calc U P R 0.2 C 2
H H45E 0.729 0.4769 0.5225 0.061 Uiso calc U P R 0.2 C 2
H H45F 0.6004 0.4827 0.493 0.061 Uiso calc U P R 0.2 C 2
C C44A 0.607(4) 0.4506(15) 0.375(3) 0.044(8) Uani d U P D 0.2 C 2
H H44D 0.5684 0.4639 0.333 0.066 Uiso calc U P R 0.2 C 2
H H44E 0.5536 0.4427 0.4033 0.066 Uiso calc U P R 0.2 C 2
H H44F 0.6445 0.4269 0.3625 0.066 Uiso calc U P R 0.2 C 2
C C52A 0.412(5) 0.5764(15) 0.1723(15) 0.034(7) Uani d U P D 0.2 A 2
H H52D 0.3429 0.5801 0.1378 0.04 Uiso calc U P R 0.2 A 2
H H52E 0.4694 0.5929 0.158 0.04 Uiso calc U P R 0.2 A 2
C C53A 0.252(6) 0.5826(15) 0.284(3) 0.038(6) Uani d U P D 0.2 A 2
C C54A 0.154(5) 0.604(2) 0.240(3) 0.044(10) Uani d U P D 0.2 A 2
H H54D 0.1556 0.5998 0.1908 0.067 Uiso calc U P R 0.2 A 2
H H54E 0.1581 0.6322 0.2505 0.067 Uiso calc U P R 0.2 A 2
H H54F 0.0862 0.5927 0.25 0.067 Uiso calc U P R 0.2 A 2
C C55A 0.271(8) 0.589(3) 0.361(3) 0.038(10) Uani d U P D 0.2 A 2
H H55D 0.2818 0.6174 0.3718 0.056 Uiso calc U P R 0.2 A 2
H H55E 0.3359 0.5741 0.384 0.056 Uiso calc U P R 0.2 A 2
H H55F 0.2065 0.5795 0.3787 0.056 Uiso calc U P R 0.2 A 2
C C56A 0.236(5) 0.5388(16) 0.265(3) 0.043(9) Uani d U P D 0.2 A 2
H H56D 0.196 0.5363 0.2176 0.064 Uiso calc U P R 0.2 A 2
H H56E 0.1947 0.526 0.2967 0.064 Uiso calc U P R 0.2 A 2
H H56F 0.3083 0.5259 0.2698 0.064 Uiso calc U P R 0.2 A 2
C C58A 0.298(5) 0.6759(17) 0.248(3) 0.032(8) Uani d U P . 0.2 A 2
H H58D 0.3135 0.6948 0.2869 0.048 Uiso calc U P R 0.2 A 2
H H58E 0.2341 0.6596 0.2528 0.048 Uiso calc U P R 0.2 A 2
H H58F 0.2822 0.6905 0.2046 0.048 Uiso calc U P R 0.2 A 2
C C57A 0.399(7) 0.6484(6) 0.250(5) 0.032(6) Uani d U P D 0.2 A 2
C C59A 0.444(7) 0.668(2) 0.193(4) 0.029(9) Uani d U P . 0.2 A 2
H H59D 0.4831 0.6475 0.1704 0.044 Uiso calc U P R 0.2 A 2
H H59E 0.4957 0.6887 0.212 0.044 Uiso calc U P R 0.2 A 2
H H59F 0.3841 0.6789 0.1588 0.044 Uiso calc U P R 0.2 A 2
C C60A 0.477(5) 0.6686(19) 0.320(3) 0.026(8) Uani d U P . 0.2 A 2
H H60D 0.5508 0.6573 0.3272 0.04 Uiso calc U P R 0.2 A 2
H H60E 0.444 0.663 0.3603 0.04 Uiso calc U P R 0.2 A 2
H H60F 0.4808 0.6975 0.3136 0.04 Uiso calc U P R 0.2 A 2
Cl Cl3A 0.6073(18) 0.6010(6) 0.4091(11) 0.088(5) Uani d U P D 0.2 A 2
Cl Cl4 0.6699(8) 0.6107(3) 0.2620(5) 0.0622(11) Uani d . P D 0.4 D 3
N N6 0.643(3) 0.6069(9) 0.3007(16) 0.0622(11) Uani d . P D 0.4 E 4
N N6A 0.465(9) 0.524(3) 0.360(3) 0.088(5) Uani d . P D 0.1 F 5
Cl Cl4A 0.437(3) 0.4994(8) 0.340(2) 0.088(5) Uani d . P D 0.1 G 6
P P5 0.7092(2) 0.51670(8) 0.34984(14) 0.0322(6) Uani d U . D 1 . .
P P6 0.3901(2) 0.59319(9) 0.25859(15) 0.0336(7) Uani d U . D 1 . .
C C43 0.6908(10) 0.4790(3) 0.4162(6) 0.047(3) Uani d U . D 1 . .
C C47 0.8533(9) 0.5355(3) 0.3675(6) 0.041(2) Uani d U . . 1 . .
C C61 1.186(2) 0.7423(9) 1.0824(15) 0.106(11) Uani d U P D 0.5 . .
H H61A 1.1205 0.7288 1.0565 0.16 Uiso calc U P R 0.5 . .
H H61B 1.1658 0.7569 1.1212 0.16 Uiso calc U P R 0.5 . .
H H61C 1.2424 0.7226 1.1001 0.16 Uiso calc U P R 0.5 . .
C C62 1.227(2) 0.7702(9) 1.0368(14) 0.108(11) Uani d U P D 0.5 . .
H H62A 1.2184 0.7577 0.9906 0.13 Uiso calc U P R 0.5 . .
H H62B 1.1799 0.7941 1.0318 0.13 Uiso calc U P R 0.5 . .
C C63 1.339(2) 0.7833(11) 1.0563(15) 0.124(12) Uani d U P D 0.5 . .
H H63A 1.3876 0.7614 1.047 0.149 Uiso calc U P R 0.5 . .
H H63B 1.3553 0.7881 1.1068 0.149 Uiso calc U P R 0.5 . .
C C64 1.368(3) 0.8193(9) 1.0218(18) 0.140(12) Uani d U P D 0.5 . .
H H64A 1.3022 0.8287 0.9893 0.168 Uiso calc U P R 0.5 . .
H H64B 1.3896 0.8403 1.0571 0.168 Uiso calc U P R 0.5 . .
C C65 1.455(3) 0.8148(13) 0.9843(18) 0.141(14) Uani d U P D 0.5 . .
H H65A 1.4251 0.8051 0.9376 0.212 Uiso calc U P R 0.5 . .
H H65B 1.509 0.7956 1.0083 0.212 Uiso calc U P R 0.5 . .
H H65C 1.4911 0.8405 0.9815 0.212 Uiso calc U P R 0.5 . .

loop_
_atom_site_aniso_label
_atom_site_aniso_U_11
_atom_site_aniso_U_22
_atom_site_aniso_U_33
_atom_site_aniso_U_12
_atom_site_aniso_U_13
_atom_site_aniso_U_23
Re1 0.01751(19) 0.0183(2) 0.0216(2) -0.00031(16) 0.00478(15) -0.00009(16)
Re2 0.0196(2) 0.0254(2) 0.01685(19) -0.00245(17) 0.00277(15) -0.00052(16)
Cl1 0.0362(15) 0.0267(14) 0.0393(15) -0.0040(12) 0.0051(12) -0.0052(12)
Cl2 0.0187(13) 0.0542(18) 0.0311(14) -0.0039(12) 0.0010(11) 0.0004(12)
P1 0.0195(13) 0.0214(14) 0.0293(15) 0.0026(10) 0.0044(11) 0.0008(11)
P2 0.0161(13) 0.0243(14) 0.0260(14) -0.0009(10) 0.0034(10) 0.0031(11)
P3 0.0250(14) 0.0360(16) 0.0206(14) 0.0035(12) 0.0041(11) -0.0055(12)
P4 0.0331(16) 0.0262(15) 0.0232(14) -0.0110(12) 0.0054(12) -0.0006(11)
N1 0.019(4) 0.023(4) 0.021(4) 0.005(3) 0.005(3) 0.000(3)
N2 0.044(5) 0.012(4) 0.024(5) 0.000(4) 0.004(4) -0.005(3)
N3 0.015(4) 0.022(4) 0.019(4) -0.002(3) 0.000(3) -0.002(3)
N4 0.015(4) 0.024(4) 0.021(4) 0.005(3) 0.000(3) -0.005(3)
N5 0.040(6) 0.051(6) 0.021(5) 0.016(5) 0.000(4) 0.001(4)
C1 0.024(5) 0.034(6) 0.016(5) 0.004(4) 0.001(4) -0.001(4)
C2 0.025(6) 0.039(7) 0.032(6) -0.001(5) 0.002(5) 0.004(5)
C3 0.034(6) 0.020(6) 0.052(7) 0.002(5) 0.004(5) 0.011(5)
C4 0.032(7) 0.037(7) 0.068(9) 0.010(5) 0.012(6) 0.028(6)
C5 0.047(8) 0.027(6) 0.062(9) 0.005(5) 0.006(6) 0.021(6)
C6 0.044(8) 0.033(7) 0.071(9) 0.008(6) 0.013(7) -0.009(6)
C7 0.009(5) 0.033(6) 0.029(6) 0.005(4) -0.004(4) 0.005(4)
C8 0.026(6) 0.034(6) 0.029(6) -0.010(5) 0.011(5) -0.010(5)
C9 0.032(6) 0.035(6) 0.040(7) 0.003(5) 0.010(5) 0.010(5)
C10 0.028(6) 0.049(8) 0.047(7) 0.008(5) 0.008(5) 0.015(6)
C11 0.030(6) 0.023(6) 0.035(6) 0.005(4) 0.014(5) -0.009(4)
C12 0.023(5) 0.026(6) 0.034(6) -0.004(4) 0.011(4) 0.001(5)
C13 0.019(5) 0.030(6) 0.030(6) -0.001(4) 0.008(4) 0.009(5)
C14 0.024(6) 0.037(7) 0.050(7) 0.003(5) 0.008(5) 0.004(5)
C15 0.014(5) 0.047(7) 0.053(8) -0.006(5) 0.003(5) 0.000(6)
C16 0.027(6) 0.030(6) 0.045(7) -0.007(5) 0.012(5) 0.008(5)
C17 0.013(5) 0.032(6) 0.032(6) -0.003(4) -0.001(4) 0.012(5)
C18 0.031(6) 0.048(8) 0.040(7) 0.007(5) 0.009(5) 0.020(6)
C19 0.029(6) 0.056(8) 0.032(6) -0.006(6) 0.008(5) -0.004(6)
C20 0.030(6) 0.038(7) 0.036(6) -0.005(5) 0.005(5) 0.010(5)
C21 0.044(7) 0.038(7) 0.020(5) 0.008(5) -0.001(5) 0.003(5)
C22 0.040(7) 0.047(7) 0.012(5) -0.001(5) 0.007(5) -0.008(5)
C23 0.046(7) 0.025(6) 0.021(5) 0.000(5) -0.009(5) -0.008(4)
C24 0.036(6) 0.034(7) 0.039(7) -0.012(5) 0.004(5) -0.007(5)
C25 0.053(8) 0.038(7) 0.035(7) 0.010(6) 0.013(6) -0.004(5)
C26 0.058(8) 0.042(7) 0.038(7) 0.008(6) 0.010(6) -0.013(6)
C27 0.030(6) 0.056(8) 0.027(6) 0.009(6) 0.005(5) -0.012(5)
C28 0.045(8) 0.071(10) 0.045(8) 0.000(7) 0.027(6) 0.001(7)
C29 0.043(7) 0.084(10) 0.032(7) 0.020(7) 0.015(6) -0.012(6)
C30 0.026(6) 0.074(9) 0.045(8) 0.018(6) 0.006(5) -0.008(7)
C31 0.043(7) 0.030(6) 0.019(5) -0.003(5) -0.005(5) 0.007(4)
C32 0.042(7) 0.023(6) 0.034(6) -0.001(5) 0.006(5) 0.004(5)
C33 0.044(7) 0.041(7) 0.032(6) -0.027(6) 0.012(5) 0.002(5)
C34 0.057(9) 0.060(9) 0.061(9) -0.046(7) 0.010(7) 0.001(7)
C35 0.085(11) 0.045(8) 0.049(8) -0.035(8) 0.019(8) 0.004(6)
C36 0.049(8) 0.059(8) 0.038(7) -0.031(7) 0.015(6) 0.003(6)
C37 0.060(8) 0.021(6) 0.023(6) -0.011(5) 0.007(5) -0.010(4)
C38 0.105(12) 0.030(7) 0.031(7) -0.023(7) 0.022(7) -0.014(5)
C39 0.069(9) 0.053(8) 0.012(5) -0.011(7) -0.008(5) 0.015(5)
C40 0.052(8) 0.036(7) 0.037(7) -0.013(6) 0.021(6) -0.009(5)
Re3 0.0214(4) 0.0241(4) 0.0293(3) -0.0007(2) 0.0063(2) -0.0101(3)
C41 0.018(6) 0.058(8) 0.026(5) 0.001(5) 0.016(4) -0.009(5)
C60 0.073(12) 0.043(8) 0.069(9) 0.009(8) 0.025(8) 0.012(6)
C59 0.069(11) 0.060(13) 0.066(10) 0.003(9) 0.025(8) 0.017(9)
C58 0.065(8) 0.059(10) 0.078(11) 0.020(6) 0.021(7) 0.033(8)
C57 0.059(9) 0.037(6) 0.062(10) 0.015(5) 0.020(7) 0.018(5)
C42 0.036(7) 0.030(7) 0.030(5) -0.005(5) 0.013(4) -0.010(4)
C51 0.026(6) 0.057(8) 0.030(7) 0.003(5) 0.002(5) -0.009(6)
C50 0.036(7) 0.033(7) 0.086(13) 0.000(6) -0.003(7) -0.009(7)
C49 0.049(9) 0.037(8) 0.069(7) 0.002(6) 0.017(6) -0.008(6)
C48 0.044(8) 0.041(7) 0.068(8) 0.001(6) -0.005(7) -0.020(6)
C46 0.130(13) 0.036(7) 0.065(12) 0.009(8) 0.033(10) 0.001(6)
C45 0.094(14) 0.044(10) 0.040(6) -0.001(9) 0.019(6) -0.001(6)
C44 0.089(8) 0.078(11) 0.061(10) -0.017(7) 0.025(6) -0.012(9)
C52 0.028(7) 0.055(8) 0.034(6) 0.008(5) 0.002(5) 0.003(5)
C53 0.042(6) 0.048(7) 0.055(7) -0.003(5) 0.017(5) -0.001(5)
C54 0.041(7) 0.085(12) 0.066(9) 0.004(7) 0.017(6) -0.020(8)
C55 0.060(12) 0.043(10) 0.050(8) 0.002(8) 0.025(7) 0.013(6)
C56 0.081(12) 0.058(7) 0.106(13) -0.003(7) 0.025(10) 0.009(7)
Cl3 0.066(3) 0.058(2) 0.060(3) 0.017(2) 0.006(2) 0.001(2)
Re3A 0.0214(4) 0.0241(4) 0.0293(3) -0.0007(2) 0.0063(2) -0.0101(3)
C41A 0.018(6) 0.058(8) 0.026(5) 0.001(5) 0.016(4) -0.009(5)
C42A 0.019(8) 0.015(16) 0.034(7) 0.000(7) 0.009(5) -0.007(8)
C51A 0.026(6) 0.057(8) 0.030(7) 0.003(5) 0.002(5) -0.009(6)
C50A 0.039(11) 0.032(13) 0.039(19) 0.006(10) 0.002(11) -0.011(12)
C49A 0.030(14) 0.026(8) 0.036(14) 0.003(8) 0.002(11) -0.011(8)
C48A 0.046(16) 0.023(16) 0.044(9) 0.003(12) 0.006(7) -0.010(8)
C46A 0.071(11) 0.039(14) 0.044(16) 0.000(10) 0.013(9) 0.000(11)
C45A 0.06(2) 0.023(18) 0.037(8) -0.011(14) 0.013(10) -0.003(8)
C44A 0.063(13) 0.027(12) 0.045(13) 0.002(10) 0.015(10) -0.010(10)
C52A 0.017(17) 0.054(10) 0.030(8) 0.000(9) 0.005(8) -0.003(6)
C53A 0.033(8) 0.041(13) 0.041(13) 0.010(7) 0.011(8) 0.006(10)
C54A 0.037(11) 0.041(18) 0.053(19) 0.007(11) 0.005(11) 0.009(14)
C55A 0.030(18) 0.04(2) 0.041(13) 0.007(15) 0.011(9) 0.006(11)
C56A 0.050(16) 0.041(13) 0.037(19) 0.006(9) 0.008(13) 0.007(11)
C58A 0.031(14) 0.037(13) 0.027(18) 0.013(9) 0.004(12) 0.005(11)
C57A 0.033(13) 0.039(7) 0.025(13) 0.013(6) 0.006(10) 0.007(6)
C59A 0.030(18) 0.032(15) 0.026(14) 0.018(11) 0.006(12) 0.007(10)
C60A 0.029(16) 0.026(14) 0.025(14) 0.020(10) 0.005(11) 0.009(9)
Cl3A 0.070(11) 0.078(11) 0.115(11) 0.001(8) 0.012(9) -0.012(9)
Cl4 0.066(3) 0.058(2) 0.060(3) 0.017(2) 0.006(2) 0.001(2)
N6 0.066(3) 0.058(2) 0.060(3) 0.017(2) 0.006(2) 0.001(2)
N6A 0.070(11) 0.078(11) 0.115(11) 0.001(8) 0.012(9) -0.012(9)
Cl4A 0.070(11) 0.078(11) 0.115(11) 0.001(8) 0.012(9) -0.012(9)
P5 0.0407(16) 0.0278(15) 0.0282(15) 0.0092(12) 0.0071(12) -0.0058(12)
P6 0.0336(16) 0.0381(16) 0.0300(15) 0.0138(13) 0.0087(12) 0.0074(12)
C43 0.073(6) 0.032(5) 0.038(5) -0.006(4) 0.013(4) -0.005(4)
C47 0.037(4) 0.029(5) 0.055(5) -0.001(3) 0.008(4) -0.009(4)
C61 0.13(2) 0.12(2) 0.046(16) 0.087(17) -0.039(14) 0.001(14)
C62 0.14(2) 0.12(2) 0.046(16) 0.083(17) -0.035(14) -0.007(13)
C63 0.15(2) 0.16(2) 0.046(17) 0.065(18) -0.038(14) -0.013(16)
C64 0.17(3) 0.18(2) 0.05(2) 0.05(2) -0.043(16) 0.004(16)
C65 0.18(3) 0.16(3) 0.06(2) 0.05(2) -0.037(18) -0.01(2)

loop_
_atom_type_symbol
_atom_type_description
_atom_type_scat_dispersion_real
_atom_type_scat_dispersion_imag
_atom_type_scat_source
C C 0.0033 0.0016 'International Tables Vol C Tables 4.2.6.8 and 6.1.1.4'
H H 0.0000 0.0000 'International Tables Vol C Tables 4.2.6.8 and 6.1.1.4'
Cl Cl 0.1484 0.1585 'International Tables Vol C Tables 4.2.6.8 and 6.1.1.4'
N N 0.0061 0.0033 'International Tables Vol C Tables 4.2.6.8 and 6.1.1.4'
P P 0.1023 0.0942 'International Tables Vol C Tables 4.2.6.8 and 6.1.1.4'
Re Re -1.0185 7.2310 'International Tables Vol C Tables 4.2.6.8 and 6.1.1.4'

loop_
_geom_angle_atom_site_label_1
_geom_angle_atom_site_label_2
_geom_angle_atom_site_label_3
_geom_angle
N3 Re1 N1 118.0(3)
N3 Re1 P2 101.5(2)
N1 Re1 P2 80.8(2)
N3 Re1 P1 99.3(2)
N1 Re1 P1 81.6(2)
P2 Re1 P1 157.38(9)
N3 Re1 Cl1 95.5(2)
N1 Re1 Cl1 146.3(2)
P2 Re1 Cl1 89.39(9)
P1 Re1 Cl1 97.45(9)
N4 Re2 N2 119.3(3)
N4 Re2 P4 102.8(2)
N2 Re2 P4 80.5(2)
N4 Re2 P3 99.3(2)
N2 Re2 P3 81.3(2)
P4 Re2 P3 156.28(9)
N4 Re2 Cl2 94.0(2)
N2 Re2 Cl2 146.6(3)
P4 Re2 Cl2 90.23(10)
P3 Re2 Cl2 96.76(9)
C2 P1 C3 101.2(5)
C2 P1 C7 103.0(5)
C3 P1 C7 111.2(5)
C2 P1 Re1 100.8(3)
C3 P1 Re1 119.1(4)
C7 P1 Re1 117.7(3)
C12 P2 C17 105.2(5)
C12 P2 C13 103.9(5)
C17 P2 C13 110.8(4)
C12 P2 Re1 98.0(3)
C17 P2 Re1 123.8(3)
C13 P2 Re1 112.0(3)
C22 P3 C23 102.9(5)
C22 P3 C27 101.8(5)
C23 P3 C27 110.9(5)
C22 P3 Re2 100.5(3)
C23 P3 Re2 118.4(3)
C27 P3 Re2 118.6(4)
C32 P4 C37 104.1(5)
C32 P4 C33 104.6(5)
C37 P4 C33 109.7(5)
C32 P4 Re2 99.5(4)
C37 P4 Re2 123.7(3)
C33 P4 Re2 112.6(4)
C1 N1 C11 107.3(7)
C1 N1 Re1 126.9(6)
C11 N1 Re1 125.3(6)
C21 N2 C31 107.1(8)
C21 N2 Re2 126.9(6)
C31 N2 Re2 125.6(6)
N4 N3 Re1 167.9(7)
N3 N4 Re2 168.4(7)
C41 N5 C51 113.5(9)
C51A N5 C41A 115.(3)
C51A N5 Re3A 119.(2)
C41A N5 Re3A 109.(2)
C41 N5 Re3 120.1(7)
C51 N5 Re3 118.1(8)
N1 C1 C2 113.2(8)
C1 C2 P1 109.4(7)
C6 C3 C4 107.7(10)
C6 C3 C5 108.8(9)
C4 C3 C5 108.4(9)
C6 C3 P1 109.3(8)
C4 C3 P1 106.9(7)
C5 C3 P1 115.5(8)
C9 C7 C10 108.6(8)
C9 C7 C8 109.6(8)
C10 C7 C8 108.3(9)
C9 C7 P1 110.1(7)
C10 C7 P1 115.1(7)
C8 C7 P1 105.0(6)
N1 C11 C12 113.7(8)
C11 C12 P2 109.0(7)
C16 C13 C15 107.6(9)
C16 C13 C14 107.6(8)
C15 C13 C14 109.7(8)
C16 C13 P2 108.0(6)
C15 C13 P2 111.3(7)
C14 C13 P2 112.4(7)
C20 C17 C18 107.8(9)
C20 C17 C19 107.0(9)
C18 C17 C19 111.4(9)
C20 C17 P2 107.2(7)
C18 C17 P2 113.4(7)
C19 C17 P2 109.7(7)
N2 C21 C22 111.7(8)
C21 C22 P3 110.4(7)
C24 C23 C26 108.2(9)
C24 C23 C25 107.9(9)
C26 C23 C25 108.8(9)
C24 C23 P3 105.7(7)
C26 C23 P3 114.7(8)
C25 C23 P3 111.1(7)
C30 C27 C28 110.5(10)
C30 C27 C29 109.9(10)
C28 C27 C29 107.8(10)
C30 C27 P3 108.9(8)
C28 C27 P3 106.4(8)
C29 C27 P3 113.4(8)
N2 C31 C32 114.1(8)
C31 C32 P4 108.7(8)
C34 C33 C35 110.7(10)
C34 C33 C36 107.1(11)
C35 C33 C36 108.4(10)
C34 C33 P4 110.9(8)
C35 C33 P4 112.6(9)
C36 C33 P4 106.9(7)
C39 C37 C40 106.4(9)
C39 C37 C38 111.0(10)
C40 C37 C38 107.6(10)
C39 C37 P4 110.5(8)
C40 C37 P4 107.8(7)
C38 C37 P4 113.2(8)
N5 Re3 Cl3 151.0(3)
N5 Re3 P6 80.3(2)
Cl3 Re3 P6 94.13(13)
N5 Re3 P5 79.9(2)
Cl3 Re3 P5 96.01(12)
P6 Re3 P5 155.26(10)
N5 C41 C42 112.5(10)
C59 C57 C58 109.6(19)
C59 C57 C60 108.(2)
C58 C57 C60 111.(2)
C59 C57 P6 107.7(16)
C58 C57 P6 113.5(15)
C60 C57 P6 107.1(13)
C41 C42 P5 110.7(9)
N5 C51 C52 115.9(11)
C51 C52 P6 108.8(9)
C55 C53 C56 107.2(16)
C55 C53 C54 105.7(17)
C56 C53 C54 109.5(16)
C55 C53 P6 111.8(14)
C56 C53 P6 106.5(13)
C54 C53 P6 115.8(13)
N5 Re3A Cl3A 148.2(7)
N5 Re3A P5 82.3(3)
Cl3A Re3A P5 91.4(6)
N5 Re3A P6 81.8(3)
Cl3A Re3A P6 98.1(6)
P5 Re3A P6 162.38(17)
N5 C41A C42A 120.(3)
C41A C42A P5 98.(3)
N5 C51A C52A 102.(3)
C51A C52A P6 111.(3)
C56A C53A C55A 111.(6)
C56A C53A C54A 105.(5)
C55A C53A C54A 117.(6)
C56A C53A P6 102.(4)
C55A C53A P6 106.(5)
C54A C53A P6 115.(5)
C59A C57A C58A 99.(4)
C59A C57A C60A 102.(6)
C58A C57A C60A 96.(5)
C59A C57A P6 122.(6)
C58A C57A P6 122.(5)
C60A C57A P6 111.(4)
C42 P5 C47 108.1(6)
C42A P5 C47 91.0(14)
C42 P5 C43 101.7(5)
C42A P5 C43 116.3(18)
C47 P5 C43 110.1(6)
C42A P5 Re3A 102.8(14)
C47 P5 Re3A 128.1(4)
C43 P5 Re3A 107.7(4)
C42 P5 Re3 100.8(4)
C47 P5 Re3 114.9(4)
C43 P5 Re3 119.3(4)
C52A P6 C57A 101.(4)
C52 P6 C57 105.6(10)
C52 P6 C53 99.6(7)
C57 P6 C53 110.6(11)
C52A P6 C53A 119.(2)
C57A P6 C53A 107.(4)
C52A P6 Re3A 93.9(16)
C57A P6 Re3A 122.(3)
C53A P6 Re3A 114.6(15)
C52 P6 Re3 102.5(4)
C57 P6 Re3 117.9(8)
C53 P6 Re3 117.6(5)
C45 C43 C46 113.1(15)
C45A C43 C44A 117.(4)
C45A C43 C46A 100.(5)
C44A C43 C46A 103.(4)
C45 C43 C44 103.0(13)
C46 C43 C44 109.3(14)
C45 C43 P5 110.4(10)
C45A C43 P5 122.(3)
C46 C43 P5 115.2(10)
C44A C43 P5 103.(2)
C46A C43 P5 110.(3)
C44 C43 P5 104.7(10)
C48 C47 C50 114.0(13)
C48 C47 C49 105.3(12)
C50 C47 C49 108.3(12)
C49A C47 C50A 100.(3)
C49A C47 C48A 91.(3)
C50A C47 C48A 99.(3)
C48 C47 P5 108.4(9)
C49A C47 P5 126.(2)
C50 C47 P5 115.5(10)
C49 C47 P5 104.4(9)
C50A C47 P5 123.(3)
C48A C47 P5 109.(2)
C63 C62 C61 118.2(19)
C62 C63 C64 116.(2)
C65 C64 C63 116.(2)

loop_
_geom_bond_atom_site_label_1
_geom_bond_atom_site_label_2
_geom_bond_distance
Re1 N3 1.861(8)
Re1 N1 1.937(7)
Re1 P2 2.405(3)
Re1 P1 2.406(3)
Re1 Cl1 2.463(3)
Re2 N4 1.886(8)
Re2 N2 1.949(8)
Re2 P4 2.406(3)
Re2 P3 2.409(3)
Re2 Cl2 2.455(3)
P1 C2 1.851(11)
P1 C3 1.888(11)
P1 C7 1.895(10)
P2 C12 1.831(10)
P2 C17 1.892(10)
P2 C13 1.915(10)
P3 C22 1.845(11)
P3 C23 1.878(11)
P3 C27 1.898(11)
P4 C32 1.817(11)
P4 C37 1.871(10)
P4 C33 1.910(10)
N1 C1 1.469(12)
N1 C11 1.486(11)
N2 C21 1.469(12)
N2 C31 1.482(13)
N3 N4 1.202(10)
N5 C51A 1.432(18)
N5 C41 1.441(12)
N5 C51 1.449(12)
N5 C41A 1.451(18)
N5 Re3A 2.041(9)
N5 Re3 2.106(9)
C1 C2 1.516(14)
C3 C6 1.546(16)
C3 C4 1.547(15)
C3 C5 1.551(15)
C7 C9 1.531(14)
C7 C10 1.537(13)
C7 C8 1.546(14)
C11 C12 1.496(14)
C13 C16 1.525(14)
C13 C15 1.538(14)
C13 C14 1.542(14)
C17 C20 1.525(13)
C17 C18 1.526(14)
C17 C19 1.541(15)
C21 C22 1.513(14)
C23 C24 1.525(15)
C23 C26 1.530(14)
C23 C25 1.536(15)
C27 C30 1.520(16)
C27 C28 1.547(17)
C27 C29 1.549(15)
C31 C32 1.507(14)
C33 C34 1.523(17)
C33 C35 1.526(17)
C33 C36 1.531(16)
C37 C39 1.518(16)
C37 C40 1.529(15)
C37 C38 1.539(15)
Re3 Cl3 2.374(5)
Re3 P6 2.434(3)
Re3 P5 2.449(3)
C41 C42 1.493(14)
C60 C57 1.52(3)
C59 C57 1.51(4)
C58 C57 1.51(3)
C57 P6 1.875(12)
C42 P5 1.854(10)
C51 C52 1.499(14)
C50 C47 1.49(2)
C49 C47 1.57(2)
C48 C47 1.490(18)
C46 C43 1.519(14)
C45 C43 1.510(13)
C44 C43 1.554(14)
C52 P6 1.857(11)
C53 C55 1.517(14)
C53 C56 1.521(15)
C53 C54 1.524(14)
C53 P6 1.88(2)
Re3A Cl3A 2.351(14)
Re3A P5 2.401(4)
Re3A P6 2.426(4)
C41A C42A 1.50(2)
C42A P5 1.859(17)
C51A C52A 1.50(2)
C50A C47 1.65(6)
C49A C47 1.49(5)
C48A C47 1.78(6)
C46A C43 1.537(18)
C45A C43 1.514(18)
C44A C43 1.524(18)
C52A P6 1.862(17)
C53A C56A 1.518(18)
C53A C55A 1.520(18)
C53A C54A 1.524(18)
C53A P6 1.91(8)
C58A C57A 1.56(10)
C57A C59A 1.50(12)
C57A C60A 1.67(9)
C57A P6 1.868(17)
P5 C47 1.864(12)
P5 C43 1.868(12)
C61 C62 1.462(14)
C62 C63 1.435(18)
C63 C64 1.469(19)
C64 C65 1.43(2)

loop_
_geom_torsion_atom_site_label_1
_geom_torsion_atom_site_label_2
_geom_torsion_atom_site_label_3
_geom_torsion_atom_site_label_4
_geom_torsion
N1 Re1 N3 N4 10.(3)
P2 Re1 N3 N4 96.(3)
P1 Re1 N3 N4 -75.(3)
Cl1 Re1 N3 N4 -174.(3)
Re1 N3 N4 Re2 -140.(3)
N2 Re2 N4 N3 25.(4)
P4 Re2 N4 N3 112.(3)
P3 Re2 N4 N3 -60.(3)
Cl2 Re2 N4 N3 -157.(3)
C11 N1 C1 C2 161.1(8)
Re1 N1 C1 C2 -25.7(12)
N1 C1 C2 P1 31.1(10)
C3 P1 C2 C1 -146.8(7)
C7 P1 C2 C1 98.1(7)
Re1 P1 C2 C1 -24.0(7)
C2 P1 C3 C6 -171.1(8)
C7 P1 C3 C6 -62.3(9)
Re1 P1 C3 C6 79.6(8)
C2 P1 C3 C4 72.7(9)
C7 P1 C3 C4 -178.5(8)
Re1 P1 C3 C4 -36.6(9)
C2 P1 C3 C5 -48.0(9)
C7 P1 C3 C5 60.8(10)
Re1 P1 C3 C5 -157.3(7)
C2 P1 C7 C9 -173.4(7)
C3 P1 C7 C9 78.9(8)
Re1 P1 C7 C9 -63.6(8)
C2 P1 C7 C10 63.5(9)
C3 P1 C7 C10 -44.2(9)
Re1 P1 C7 C10 173.3(7)
C2 P1 C7 C8 -55.5(7)
C3 P1 C7 C8 -163.2(7)
Re1 P1 C7 C8 54.3(7)
C1 N1 C11 C12 167.2(8)
Re1 N1 C11 C12 -6.1(12)
N1 C11 C12 P2 31.3(10)
C17 P2 C12 C11 -165.0(7)
C13 P2 C12 C11 78.5(7)
Re1 P2 C12 C11 -36.6(7)
C12 P2 C17 C20 59.3(8)
C13 P2 C17 C20 170.9(7)
Re1 P2 C17 C20 -51.5(8)
C12 P2 C17 C18 -59.5(8)
C13 P2 C17 C18 52.1(9)
Re1 P2 C17 C18 -170.3(6)
C12 P2 C17 C19 175.2(7)
C13 P2 C17 C19 -73.2(8)
Re1 P2 C17 C19 64.4(7)
C31 N2 C21 C22 157.0(9)
Re2 N2 C21 C22 -29.8(13)
N2 C21 C22 P3 33.1(11)
C23 P3 C22 C21 98.7(8)
C27 P3 C22 C21 -146.4(8)
Re2 P3 C22 C21 -24.0(8)
C22 P3 C23 C24 -55.4(8)
C27 P3 C23 C24 -163.6(7)
Re2 P3 C23 C24 54.4(7)
C22 P3 C23 C26 63.8(9)
C27 P3 C23 C26 -44.4(9)
Re2 P3 C23 C26 173.6(7)
C22 P3 C23 C25 -172.2(8)
C27 P3 C23 C25 79.6(8)
Re2 P3 C23 C25 -62.5(8)
C22 P3 C27 C30 -168.7(8)
C23 P3 C27 C30 -59.8(9)
Re2 P3 C27 C30 82.2(9)
C22 P3 C27 C28 72.2(8)
C23 P3 C27 C28 -178.9(7)
Re2 P3 C27 C28 -36.8(9)
C22 P3 C27 C29 -46.1(10)
C23 P3 C27 C29 62.8(10)
Re2 P3 C27 C29 -155.2(8)
C21 N2 C31 C32 165.3(9)
Re2 N2 C31 C32 -8.0(13)
N2 C31 C32 P4 30.5(11)
C37 P4 C32 C31 -163.0(7)
C33 P4 C32 C31 81.9(8)
Re2 P4 C32 C31 -34.6(8)
C32 P4 C37 C39 173.4(8)
C33 P4 C37 C39 -75.1(9)
Re2 P4 C37 C39 61.7(9)
C32 P4 C37 C40 57.6(9)
C33 P4 C37 C40 169.0(8)
Re2 P4 C37 C40 -54.2(9)
C32 P4 C37 C38 -61.4(10)
C33 P4 C37 C38 50.1(11)
Re2 P4 C37 C38 -173.1(8)
C51 N5 C41 C42 -166.7(12)
Re3 N5 C41 C42 45.8(15)
N5 C41 C42 P5 -41.8(15)
C41 N5 C51 C52 166.2(13)
Re3 N5 C51 C52 -45.5(17)
N5 C51 C52 P6 38.1(17)
C51A N5 C41A C42A 162.(5)
Re3A N5 C41A C42A -61.(5)
N5 C41A C42A P5 57.(5)
C41A N5 C51A C52A -170.(4)
Re3A N5 C51A C52A 57.(5)
N5 C51A C52A P6 -60.(5)
C41 C42 P5 C47 -99.3(11)
C41 C42 P5 C43 144.9(10)
C41 C42 P5 Re3 21.7(11)
C41A C42A P5 C47 -156.(3)
C41A C42A P5 C43 91.(3)
C41A C42A P5 Re3A -26.(3)
C51 C52 P6 C57 107.8(14)
C51 C52 P6 C53 -137.5(12)
C51 C52 P6 Re3 -16.2(12)
C51A C52A P6 C57A 161.(4)
C51A C52A P6 C53A -83.(4)
C51A C52A P6 Re3A 38.(4)
C59A C57A P6 C52A -14.(8)
C58A C57A P6 C52A 113.(6)
C60A C57A P6 C52A -135.(6)
C59A C57A P6 C53A -139.(7)
C58A C57A P6 C53A -12.(7)
C60A C57A P6 C53A 100.(6)
C59A C57A P6 Re3A 87.(7)
C58A C57A P6 Re3A -146.(5)
C60A C57A P6 Re3A -34.(7)
C59 C57 P6 C52 -51.3(19)
C58 C57 P6 C52 70.(2)
C60 C57 P6 C52 -166.8(15)
C59 C57 P6 C53 -158.2(17)
C58 C57 P6 C53 -37.(2)
C60 C57 P6 C53 86.3(17)
C59 C57 P6 Re3 62.4(19)
C58 C57 P6 Re3 -176.0(14)
C60 C57 P6 Re3 -53.(2)
C55 C53 P6 C52 -168.5(12)
C56 C53 P6 C52 74.7(13)
C54 C53 P6 C52 -47.4(13)
C55 C53 P6 C57 -57.7(14)
C56 C53 P6 C57 -174.5(14)
C54 C53 P6 C57 63.4(15)
C55 C53 P6 Re3 81.8(12)
C56 C53 P6 Re3 -35.0(14)
C54 C53 P6 Re3 -157.1(11)
C42 P5 C43 C45 174.1(12)
C47 P5 C43 C45 59.7(12)
Re3 P5 C43 C45 -76.3(12)
C42A P5 C43 C45A -179.(4)
C47 P5 C43 C45A 80.(4)
Re3A P5 C43 C45A -64.(4)
C42 P5 C43 C46 44.4(13)
C47 P5 C43 C46 -70.0(13)
Re3 P5 C43 C46 154.0(11)
C42A P5 C43 C44A -45.(3)
C47 P5 C43 C44A -147.(2)
Re3A P5 C43 C44A 69.(2)
C42A P5 C43 C46A 64.(3)
C47 P5 C43 C46A -38.(3)
Re3A P5 C43 C46A 178.(3)
C42 P5 C43 C44 -75.7(10)
C47 P5 C43 C44 169.9(9)
Re3 P5 C43 C44 33.9(10)
C42 P5 C47 C48 162.1(10)
C43 P5 C47 C48 -87.6(11)
Re3 P5 C47 C48 50.4(11)
C42A P5 C47 C49A 86.(3)
C43 P5 C47 C49A -155.(3)
Re3A P5 C47 C49A -21.(3)
C42 P5 C47 C50 -68.5(13)
C43 P5 C47 C50 41.7(12)
Re3 P5 C47 C50 179.8(10)
C42 P5 C47 C49 50.2(9)
C43 P5 C47 C49 160.5(8)
Re3 P5 C47 C49 -61.4(9)
C42A P5 C47 C50A -51.(3)
C43 P5 C47 C50A 67.(3)
Re3A P5 C47 C50A -158.(3)
C42A P5 C47 C48A -167.(3)
C43 P5 C47 C48A -48.(2)
Re3A P5 C47 C48A 86.(2)
C61 C62 C63 C64 -162.(3)
C62 C63 C64 C65 -122.(4)
